data_1557870
loop_
_publ_author_name
'Yan, Chenting'
'Takeshita, Masato'
'Nakatsuji, Jun-ya'
'Kurosaki, Akihiro'
'Sato, Kaoko'
'Shang, Rong'
'Nakamoto, Masaaki'
'Yamamoto, Yohsuke'
'Adachi, Yohei'
'Furukawa, Ko'
'Kishi, Ryohei'
'Nakano, Masayoshi'

_publ_section_title
;
 Synthesis and properties of hypervalent electron-rich pentacoordinate
 nitrogen compounds
;
_journal_issue 19
_journal_name_full 'Chemical Science'
_journal_page_first 5082
_journal_page_last 5088
_journal_paper_doi 10.1039/D0SC00002G
_journal_volume 11
_journal_year 2020
_chemical_formula_sum 'C26 H25 Cl8 N O4 Sb'
_chemical_formula_weight 820.82
_space_group_crystal_system monoclinic
_space_group_IT_number 14
_space_group_name_Hall '-P 2yn'
_space_group_name_H-M_alt 'P 1 21/n 1'
_atom_sites_solution_hydrogens geom
_audit_creation_method SHELXL-2014/7
_audit_update_record
;
2019-08-05 deposited with the CCDC.	2020-04-13 downloaded from the CCDC.
;
_cell_angle_alpha 90
_cell_angle_beta 109.070(3)
_cell_angle_gamma 90
_cell_formula_units_Z 4
_cell_length_a 11.6398(8)
_cell_length_b 18.4868(13)
_cell_length_c 16.2027(11)
_cell_measurement_reflns_used 9936
_cell_measurement_temperature 173(2)
_cell_measurement_theta_max 24.73
_cell_measurement_theta_min 2.15
_cell_volume 3295.2(4)
_computing_cell_refinement 'Bruker SAINT'
_computing_data_collection 'Bruker APEX2'
_computing_data_reduction 'Bruker SAINT'
_computing_molecular_graphics 'Bruker SHELXTL'
_computing_publication_material 'Bruker SHELXTL'
_computing_structure_refinement 'SHELXL-2014/7 (Sheldrick, 2014)'
_computing_structure_solution 'SHELXS-97 (Sheldrick 2008)'
_diffrn_ambient_temperature 173(2)
_diffrn_measured_fraction_theta_full 0.998
_diffrn_measured_fraction_theta_max 0.998
_diffrn_measurement_device_type 'Bruker APEX-II CCD'
_diffrn_measurement_method '\f and \w scans'
_diffrn_radiation_type MoK\a
_diffrn_radiation_wavelength 0.71073
_diffrn_reflns_av_R_equivalents 0.0246
_diffrn_reflns_av_unetI/netI 0.0245
_diffrn_reflns_Laue_measured_fraction_full 0.998
_diffrn_reflns_Laue_measured_fraction_max 0.998
_diffrn_reflns_limit_h_max 13
_diffrn_reflns_limit_h_min -13
_diffrn_reflns_limit_k_max 21
_diffrn_reflns_limit_k_min -21
_diffrn_reflns_limit_l_max 19
_diffrn_reflns_limit_l_min -18
_diffrn_reflns_number 15559
_diffrn_reflns_point_group_measured_fraction_full 0.998
_diffrn_reflns_point_group_measured_fraction_max 0.998
_diffrn_reflns_theta_full 24.729
_diffrn_reflns_theta_max 24.729
_diffrn_reflns_theta_min 1.727
_exptl_absorpt_coefficient_mu 1.518
_exptl_absorpt_correction_T_max 0.534
_exptl_absorpt_correction_T_min 0.444
_exptl_absorpt_correction_type multi-scan
_exptl_crystal_colour purple
_exptl_crystal_density_diffrn 1.655
_exptl_crystal_density_method 'not measured'
_exptl_crystal_description block
_exptl_crystal_F_000 1628
_exptl_crystal_size_max 0.794
_exptl_crystal_size_mid 0.727
_exptl_crystal_size_min 0.473
_refine_diff_density_max 0.876
_refine_diff_density_min -0.792
_refine_diff_density_rms 0.088
_refine_ls_extinction_method none
_refine_ls_goodness_of_fit_ref 1.061
_refine_ls_hydrogen_treatment constr
_refine_ls_matrix_type full
_refine_ls_number_parameters 366
_refine_ls_number_reflns 5614
_refine_ls_number_restraints 0
_refine_ls_restrained_S_all 1.061
_refine_ls_R_factor_all 0.0338
_refine_ls_R_factor_gt 0.0312
_refine_ls_shift/su_max 0.003
_refine_ls_shift/su_mean 0.000
_refine_ls_structure_factor_coef Fsqd
_refine_ls_weighting_details 'w=1/[\s^2^(Fo^2^)+(0.0348P)^2^+5.1831P] where P=(Fo^2^+2Fc^2^)/3'
_refine_ls_weighting_scheme calc
_refine_ls_wR_factor_gt 0.0781
_refine_ls_wR_factor_ref 0.0800
_reflns_Friedel_coverage 0.000
_reflns_number_gt 5196
_reflns_number_total 5614
_reflns_threshold_expression 'I > 2\s(I)'
_cod_data_source_file d0sc00002g2.cif
_cod_data_source_block 3Me_a
_cod_depositor_comments
;Adding full bibliography for 1557869--1557876.cif.

 Adding full bibliography for 1557869--1557876.cif.
;
_cod_original_sg_symbol_H-M 'P 21/n'
_cod_database_code 1557870
_shelx_shelxl_version_number 2014/7
_shelx_space_group_comment
;
The symmetry employed for this shelxl refinement is uniquely defined
by the following loop, which should always be used as a source of
symmetry information in preference to the above space-group names.
They are only intended as comments.
;
_shelx_estimated_absorpt_t_min 0.379
_shelx_estimated_absorpt_t_max 0.534

loop_
_space_group_symop_operation_xyz
'x, y, z'
'-x+1/2, y+1/2, -z+1/2'
'-x, -y, -z'
'x-1/2, -y-1/2, z-1/2'

loop_
_atom_site_label
_atom_site_type_symbol
_atom_site_fract_x
_atom_site_fract_y
_atom_site_fract_z
_atom_site_U_iso_or_equiv
_atom_site_adp_type
_atom_site_occupancy
_atom_site_site_symmetry_order
_atom_site_calc_flag
_atom_site_refinement_flags_posn
_atom_site_refinement_flags_adp
_atom_site_refinement_flags_occupancy
_atom_site_disorder_assembly
_atom_site_disorder_group
Sb1 Sb -0.04770(2) 0.74903(2) 0.60006(2) 0.02458(8) Uani 1 1 d . . . . .
Cl1 Cl 0.62987(7) 1.08272(4) 0.49989(5) 0.03365(17) Uani 1 1 d . . . . .
Cl2 Cl 0.12172(7) 0.76560(5) 0.55234(6) 0.0419(2) Uani 1 1 d . . . . .
Cl3 Cl -0.06715(9) 0.87529(5) 0.61272(10) 0.0733(4) Uani 1 1 d . . . . .
Cl4 Cl -0.21653(7) 0.73052(5) 0.65072(5) 0.03866(19) Uani 1 1 d . . . . .
Cl5 Cl 0.08033(9) 0.74514(6) 0.74642(6) 0.0609(3) Uani 1 1 d . . . . .
Cl6 Cl -0.18021(9) 0.75204(7) 0.45586(7) 0.0673(4) Uani 1 1 d . . . . .
C1 C 0.4757(3) 0.64057(15) 0.7749(2) 0.0315(7) Uani 1 1 d . . . . .
Cl7 Cl -0.02640(8) 0.62294(4) 0.58980(6) 0.0435(2) Uani 1 1 d . . . . .
C8 C 0.3388(3) 0.63562(16) 0.7435(2) 0.0334(7) Uani 1 1 d . . . . .
H8A H 0.3059 0.6605 0.6872 0.050 Uiso 1 1 calc R U . . .
H8AB H 0.3073 0.6585 0.7863 0.050 Uiso 1 1 calc R U . . .
H8AC H 0.3142 0.5847 0.7366 0.050 Uiso 1 1 calc R U . . .
C9 C 0.5280(4) 0.6078(2) 0.7101(4) 0.0855(19) Uani 1 1 d . . . . .
H9A H 0.4945 0.6325 0.6538 0.128 Uiso 1 1 calc R U . . .
H9AB H 0.5069 0.5563 0.7029 0.128 Uiso 1 1 calc R U . . .
H9AC H 0.6166 0.6131 0.7314 0.128 Uiso 1 1 calc R U . . .
C10 C 0.5218(2) 0.71881(14) 0.79165(18) 0.0224(6) Uani 1 1 d . . . . .
C11 C 0.4463(2) 0.77840(15) 0.76253(18) 0.0220(6) Uani 1 1 d . . . . .
H11 H 0.3621 0.7710 0.7328 0.026 Uiso 1 1 calc R U . . .
C12 C 0.4916(2) 0.84872(14) 0.77616(17) 0.0197(5) Uani 1 1 d . . . . .
C13 C 0.6155(2) 0.86012(13) 0.81915(16) 0.0179(5) Uani 1 1 d . . . . .
C14 C 0.6931(2) 0.80113(15) 0.84900(17) 0.0202(5) Uani 1 1 d . . . . .
C15 C 0.6442(2) 0.73194(15) 0.83531(18) 0.0223(6) Uani 1 1 d . . . . .
H15 H 0.6966 0.6919 0.8567 0.027 Uiso 1 1 calc R U . . .
C16 C 0.8278(2) 0.81103(14) 0.88970(19) 0.0248(6) Uani 1 1 d . . . . .
C17 C 1.0126(3) 0.75474(18) 0.9671(3) 0.0555(12) Uani 1 1 d . . . . .
H17A H 1.0490 0.7738 0.9249 0.083 Uiso 1 1 calc R U . . .
H17B H 1.0447 0.7062 0.9855 0.083 Uiso 1 1 calc R U . . .
H17C H 1.0325 0.7867 1.0180 0.083 Uiso 1 1 calc R U . . .
C18 C 0.4070(2) 0.91198(14) 0.75010(17) 0.0205(6) Uani 1 1 d . . . . .
C23 C 0.6394(2) 1.03869(15) 0.59613(17) 0.0228(6) Uani 1 1 d . . . . .
C22 C 0.6155(3) 1.07713(15) 0.66219(18) 0.0254(6) Uani 1 1 d . . . . .
H22 H 0.5931 1.1267 0.6545 0.030 Uiso 1 1 calc R U . . .
C21 C 0.6248(2) 1.04214(14) 0.73921(18) 0.0239(6) Uani 1 1 d . . . . .
H21 H 0.6098 1.0676 0.7856 0.029 Uiso 1 1 calc R U . . .
C20 C 0.6564(2) 0.96896(14) 0.74866(17) 0.0189(5) Uani 1 1 d . . . . .
C25 C 0.6790(2) 0.93080(15) 0.68139(17) 0.0230(6) Uani 1 1 d . . . . .
H25 H 0.6996 0.8809 0.6881 0.028 Uiso 1 1 calc R U . . .
C26 C 0.7074(2) 0.96637(13) 0.90647(16) 0.0182(5) Uani 1 1 d . . . . .
C27 C 0.8012(3) 1.01772(15) 0.92029(18) 0.0250(6) Uani 1 1 d . . . . .
H27 H 0.8330 1.0287 0.8747 0.030 Uiso 1 1 calc R U . . .
C28 C 0.8463(3) 1.05176(15) 0.99908(18) 0.0265(6) Uani 1 1 d . . . . .
H28 H 0.9107 1.0857 1.0092 0.032 Uiso 1 1 calc R U . . .
C29 C 0.7968(2) 1.03596(14) 1.06426(17) 0.0233(6) Uani 1 1 d . . . . .
C30 C 0.7059(3) 0.98448(14) 1.05274(17) 0.0231(6) Uani 1 1 d . . . . .
H30 H 0.6742 0.9743 1.0985 0.028 Uiso 1 1 calc R U . . .
C31 C 0.6625(2) 0.94855(14) 0.97450(17) 0.0205(5) Uani 1 1 d . . . . .
H31 H 0.6026 0.9119 0.9664 0.025 Uiso 1 1 calc R U . . .
C32 C 0.5199(3) 0.59699(19) 0.8627(3) 0.0589(12) Uani 1 1 d . . . . .
H32A H 0.4951 0.5463 0.8515 0.088 Uiso 1 1 calc R U . . .
H32B H 0.4835 0.6177 0.9041 0.088 Uiso 1 1 calc R U . . .
H32C H 0.6087 0.5998 0.8875 0.088 Uiso 1 1 calc R U . . .
O33 O 0.8809(2) 0.75092(11) 0.92648(19) 0.0444(7) Uani 1 1 d . . . . .
O34 O 0.88150(18) 0.86578(11) 0.88701(17) 0.0431(6) Uani 1 1 d . . . . .
O35 O 0.41690(17) 0.96649(11) 0.79219(14) 0.0305(5) Uani 1 1 d . . . . .
O36 O 0.31898(17) 0.89949(10) 0.67485(12) 0.0263(4) Uani 1 1 d . . . . .
C37 C 0.2307(3) 0.95697(17) 0.6443(2) 0.0329(7) Uani 1 1 d . . . . .
H37A H 0.2721 1.0013 0.6366 0.049 Uiso 1 1 calc R U . . .
H37B H 0.1892 0.9655 0.6872 0.049 Uiso 1 1 calc R U . . .
H37C H 0.1709 0.9430 0.5883 0.049 Uiso 1 1 calc R U . . .
N38 N 0.66180(19) 0.93292(11) 0.82650(14) 0.0176(4) Uani 1 1 d . . . . .
Cl39 Cl 0.85260(7) 1.08158(4) 1.16145(5) 0.03679(19) Uani 1 1 d . . . . .
C24 C 0.6710(3) 0.96644(16) 0.60504(18) 0.0266(6) Uani 1 1 d . . . . .
H24 H 0.6872 0.9414 0.5588 0.032 Uiso 1 1 calc R U . . .

loop_
_atom_site_aniso_label
_atom_site_aniso_U_11
_atom_site_aniso_U_22
_atom_site_aniso_U_33
_atom_site_aniso_U_23
_atom_site_aniso_U_13
_atom_site_aniso_U_12
Sb1 0.01653(12) 0.02317(12) 0.03160(13) -0.00239(7) 0.00451(9) -0.00010(7)
Cl1 0.0370(4) 0.0415(4) 0.0228(3) 0.0065(3) 0.0102(3) 0.0007(3)
Cl2 0.0271(4) 0.0404(4) 0.0623(5) 0.0050(4) 0.0200(4) -0.0038(3)
Cl3 0.0448(5) 0.0259(5) 0.1577(12) -0.0033(6) 0.0446(7) 0.0048(4)
Cl4 0.0277(4) 0.0444(4) 0.0487(5) -0.0028(4) 0.0191(4) 0.0024(3)
Cl5 0.0364(5) 0.0999(9) 0.0355(5) -0.0276(5) -0.0034(4) 0.0199(5)
Cl6 0.0340(5) 0.1222(11) 0.0356(5) 0.0236(5) -0.0023(4) -0.0126(5)
C1 0.0197(14) 0.0175(14) 0.057(2) -0.0110(13) 0.0121(13) -0.0053(11)
Cl7 0.0602(5) 0.0236(4) 0.0657(6) -0.0071(3) 0.0466(5) -0.0038(3)
C8 0.0224(15) 0.0213(14) 0.0522(19) -0.0037(13) 0.0060(13) -0.0072(12)
C9 0.081(3) 0.057(3) 0.152(5) -0.070(3) 0.083(3) -0.043(2)
C10 0.0183(13) 0.0189(14) 0.0318(15) -0.0053(11) 0.0108(11) -0.0027(11)
C11 0.0151(12) 0.0208(14) 0.0298(14) -0.0067(11) 0.0068(11) -0.0039(11)
C12 0.0184(13) 0.0190(13) 0.0222(13) -0.0039(10) 0.0074(10) -0.0012(10)
C13 0.0180(12) 0.0153(12) 0.0221(13) -0.0040(10) 0.0088(10) -0.0042(10)
C14 0.0166(13) 0.0199(13) 0.0249(14) -0.0024(10) 0.0080(11) -0.0028(10)
C15 0.0175(13) 0.0172(13) 0.0328(15) -0.0020(11) 0.0090(11) -0.0023(11)
C16 0.0173(13) 0.0193(14) 0.0368(16) -0.0060(11) 0.0075(12) -0.0025(11)
C17 0.0176(17) 0.034(2) 0.094(3) 0.0028(18) -0.0104(18) -0.0004(13)
C18 0.0174(13) 0.0189(14) 0.0274(14) -0.0013(11) 0.0105(11) -0.0022(10)
C23 0.0178(13) 0.0297(15) 0.0206(13) 0.0018(11) 0.0059(10) -0.0041(11)
C22 0.0291(15) 0.0194(14) 0.0300(15) 0.0004(11) 0.0128(12) -0.0007(11)
C21 0.0283(14) 0.0202(13) 0.0275(14) -0.0042(11) 0.0150(12) -0.0023(11)
C20 0.0147(12) 0.0212(13) 0.0215(13) -0.0013(10) 0.0068(10) -0.0038(10)
C25 0.0223(13) 0.0216(14) 0.0263(14) -0.0039(11) 0.0093(11) 0.0019(11)
C26 0.0171(12) 0.0157(12) 0.0215(13) -0.0010(10) 0.0058(10) -0.0004(10)
C27 0.0289(15) 0.0230(14) 0.0266(14) -0.0009(11) 0.0139(12) -0.0091(12)
C28 0.0259(14) 0.0217(14) 0.0303(15) -0.0037(11) 0.0071(12) -0.0109(11)
C29 0.0261(14) 0.0193(13) 0.0195(13) -0.0008(10) 0.0006(11) -0.0010(11)
C30 0.0278(14) 0.0222(14) 0.0197(13) 0.0032(11) 0.0083(11) -0.0007(11)
C31 0.0201(13) 0.0168(13) 0.0247(14) 0.0006(10) 0.0076(11) -0.0046(10)
C32 0.042(2) 0.0279(18) 0.088(3) 0.0147(19) -0.006(2) -0.0105(16)
O33 0.0167(11) 0.0254(12) 0.0746(18) 0.0066(10) -0.0077(11) -0.0037(8)
O34 0.0179(10) 0.0254(12) 0.0816(18) 0.0008(11) 0.0102(11) -0.0058(9)
O35 0.0234(10) 0.0246(11) 0.0420(12) -0.0112(9) 0.0085(9) 0.0027(8)
O36 0.0238(10) 0.0252(10) 0.0265(10) -0.0030(8) 0.0038(8) 0.0059(8)
C37 0.0293(16) 0.0370(17) 0.0318(16) 0.0062(13) 0.0092(13) 0.0157(13)
N38 0.0163(10) 0.0163(11) 0.0218(11) -0.0013(9) 0.0086(9) -0.0028(9)
Cl39 0.0466(5) 0.0358(4) 0.0238(4) -0.0096(3) 0.0059(3) -0.0138(3)
C24 0.0257(14) 0.0332(16) 0.0225(14) -0.0063(12) 0.0103(11) 0.0018(12)

loop_
_atom_type_symbol
_atom_type_description
_atom_type_scat_dispersion_real
_atom_type_scat_dispersion_imag
_atom_type_scat_source
C C 0.0033 0.0016 'International Tables Vol C Tables 4.2.6.8 and 6.1.1.4'
O O 0.0106 0.0060 'International Tables Vol C Tables 4.2.6.8 and 6.1.1.4'
Cl Cl 0.1484 0.1585 'International Tables Vol C Tables 4.2.6.8 and 6.1.1.4'
Sb Sb -0.5866 1.5461 'International Tables Vol C Tables 4.2.6.8 and 6.1.1.4'
N N 0.0061 0.0033 'International Tables Vol C Tables 4.2.6.8 and 6.1.1.4'
H H 0.0000 0.0000 'International Tables Vol C Tables 4.2.6.8 and 6.1.1.4'

loop_
_geom_angle_atom_site_label_1
_geom_angle_atom_site_label_2
_geom_angle_atom_site_label_3
_geom_angle
_geom_angle_site_symmetry_1
_geom_angle_site_symmetry_3
_geom_angle_publ_flag
Cl6 Sb1 Cl5 178.23(4) . . ?
Cl6 Sb1 Cl7 90.19(4) . . ?
Cl5 Sb1 Cl7 89.68(4) . . ?
Cl6 Sb1 Cl3 90.72(5) . . ?
Cl5 Sb1 Cl3 89.42(5) . . ?
Cl7 Sb1 Cl3 179.09(5) . . ?
Cl6 Sb1 Cl2 91.06(4) . . ?
Cl5 Sb1 Cl2 90.71(4) . . ?
Cl7 Sb1 Cl2 89.25(3) . . ?
Cl3 Sb1 Cl2 90.82(3) . . ?
Cl6 Sb1 Cl4 89.92(3) . . ?
Cl5 Sb1 Cl4 88.31(3) . . ?
Cl7 Sb1 Cl4 89.99(3) . . ?
Cl3 Sb1 Cl4 89.93(3) . . ?
Cl2 Sb1 Cl4 178.76(3) . . ?
C9 C1 C8 111.4(3) . . ?
C9 C1 C10 107.9(3) . . ?
C8 C1 C10 112.7(2) . . ?
C9 C1 C32 109.8(4) . . ?
C8 C1 C32 105.8(3) . . ?
C10 C1 C32 109.3(3) . . ?
C1 C8 H8A 109.5 . . ?
C1 C8 H8AB 109.5 . . ?
H8A C8 H8AB 109.5 . . ?
C1 C8 H8AC 109.5 . . ?
H8A C8 H8AC 109.5 . . ?
H8AB C8 H8AC 109.5 . . ?
C1 C9 H9A 109.5 . . ?
C1 C9 H9AB 109.5 . . ?
H9A C9 H9AB 109.5 . . ?
C1 C9 H9AC 109.5 . . ?
H9A C9 H9AC 109.5 . . ?
H9AB C9 H9AC 109.5 . . ?
C15 C10 C11 117.6(2) . . ?
C15 C10 C1 119.7(2) . . ?
C11 C10 C1 122.7(2) . . ?
C10 C11 C12 121.3(2) . . ?
C10 C11 H11 119.3 . . ?
C12 C11 H11 119.3 . . ?
C11 C12 C13 119.7(2) . . ?
C11 C12 C18 120.2(2) . . ?
C13 C12 C18 120.0(2) . . ?
C12 C13 C14 120.0(2) . . ?
C12 C13 N38 118.7(2) . . ?
C14 C13 N38 121.2(2) . . ?
C15 C14 C13 118.6(2) . . ?
C15 C14 C16 119.8(2) . . ?
C13 C14 C16 121.4(2) . . ?
C14 C15 C10 122.7(3) . . ?
C14 C15 H15 118.6 . . ?
C10 C15 H15 118.6 . . ?
O34 C16 O33 123.8(3) . . ?
O34 C16 C14 124.8(3) . . ?
O33 C16 C14 111.4(2) . . ?
O33 C17 H17A 109.5 . . ?
O33 C17 H17B 109.5 . . ?
H17A C17 H17B 109.5 . . ?
O33 C17 H17C 109.5 . . ?
H17A C17 H17C 109.5 . . ?
H17B C17 H17C 109.5 . . ?
O35 C18 O36 124.6(2) . . ?
O35 C18 C12 124.2(2) . . ?
O36 C18 C12 111.2(2) . . ?
C24 C23 C22 121.9(3) . . ?
C24 C23 Cl1 119.1(2) . . ?
C22 C23 Cl1 119.0(2) . . ?
C21 C22 C23 118.8(3) . . ?
C21 C22 H22 120.6 . . ?
C23 C22 H22 120.6 . . ?
C22 C21 C20 119.6(2) . . ?
C22 C21 H21 120.2 . . ?
C20 C21 H21 120.2 . . ?
C25 C20 C21 121.0(2) . . ?
C25 C20 N38 119.7(2) . . ?
C21 C20 N38 119.3(2) . . ?
C24 C25 C20 119.1(3) . . ?
C24 C25 H25 120.5 . . ?
C20 C25 H25 120.5 . . ?
N38 C26 C31 120.3(2) . . ?
N38 C26 C27 119.6(2) . . ?
C31 C26 C27 120.1(2) . . ?
C28 C27 C26 120.1(2) . . ?
C28 C27 H27 120.0 . . ?
C26 C27 H27 120.0 . . ?
C27 C28 C29 119.0(2) . . ?
C27 C28 H28 120.5 . . ?
C29 C28 H28 120.5 . . ?
C30 C29 C28 121.9(2) . . ?
C30 C29 Cl39 120.2(2) . . ?
C28 C29 Cl39 117.9(2) . . ?
C31 C30 C29 119.3(2) . . ?
C31 C30 H30 120.3 . . ?
C29 C30 H30 120.3 . . ?
C30 C31 C26 119.5(2) . . ?
C30 C31 H31 120.3 . . ?
C26 C31 H31 120.3 . . ?
C1 C32 H32A 109.5 . . ?
C1 C32 H32B 109.5 . . ?
H32A C32 H32B 109.5 . . ?
C1 C32 H32C 109.5 . . ?
H32A C32 H32C 109.5 . . ?
H32B C32 H32C 109.5 . . ?
C16 O33 C17 115.6(2) . . ?
C18 O36 C37 115.7(2) . . ?
O36 C37 H37A 109.5 . . ?
O36 C37 H37B 109.5 . . ?
H37A C37 H37B 109.5 . . ?
O36 C37 H37C 109.5 . . ?
H37A C37 H37C 109.5 . . ?
H37B C37 H37C 109.5 . . ?
C26 N38 C20 121.4(2) . . ?
C26 N38 C13 121.1(2) . . ?
C20 N38 C13 117.5(2) . . ?
C25 C24 C23 119.6(3) . . ?
C25 C24 H24 120.2 . . ?
C23 C24 H24 120.2 . . ?

loop_
_geom_bond_atom_site_label_1
_geom_bond_atom_site_label_2
_geom_bond_distance
_geom_bond_site_symmetry_2
_geom_bond_publ_flag
Sb1 Cl6 2.3423(10) . ?
Sb1 Cl5 2.3537(9) . ?
Sb1 Cl7 2.3558(8) . ?
Sb1 Cl3 2.3605(9) . ?
Sb1 Cl2 2.3615(8) . ?
Sb1 Cl4 2.3889(8) . ?
Cl1 C23 1.730(3) . ?
C1 C9 1.502(5) . ?
C1 C8 1.510(4) . ?
C1 C10 1.536(4) . ?
C1 C32 1.569(5) . ?
C8 H8A 0.9800 . ?
C8 H8AB 0.9800 . ?
C8 H8AC 0.9800 . ?
C9 H9A 0.9800 . ?
C9 H9AB 0.9800 . ?
C9 H9AC 0.9800 . ?
C10 C15 1.389(4) . ?
C10 C11 1.392(4) . ?
C11 C12 1.393(4) . ?
C11 H11 0.9500 . ?
C12 C13 1.397(4) . ?
C12 C18 1.498(4) . ?
C13 C14 1.398(4) . ?
C13 N38 1.440(3) . ?
C14 C15 1.388(4) . ?
C14 C16 1.500(4) . ?
C15 H15 0.9500 . ?
C16 O34 1.198(3) . ?
C16 O33 1.316(3) . ?
C17 O33 1.459(4) . ?
C17 H17A 0.9800 . ?
C17 H17B 0.9800 . ?
C17 H17C 0.9800 . ?
C18 O35 1.201(3) . ?
C18 O36 1.331(3) . ?
C23 C24 1.380(4) . ?
C23 C22 1.387(4) . ?
C22 C21 1.378(4) . ?
C22 H22 0.9500 . ?
C21 C20 1.397(4) . ?
C21 H21 0.9500 . ?
C20 C25 1.394(4) . ?
C20 N38 1.409(3) . ?
C25 C24 1.378(4) . ?
C25 H25 0.9500 . ?
C26 N38 1.376(3) . ?
C26 C31 1.405(4) . ?
C26 C27 1.408(4) . ?
C27 C28 1.365(4) . ?
C27 H27 0.9500 . ?
C28 C29 1.390(4) . ?
C28 H28 0.9500 . ?
C29 C30 1.389(4) . ?
C29 Cl39 1.716(3) . ?
C30 C31 1.373(4) . ?
C30 H30 0.9500 . ?
C31 H31 0.9500 . ?
C32 H32A 0.9800 . ?
C32 H32B 0.9800 . ?
C32 H32C 0.9800 . ?
O36 C37 1.449(3) . ?
C37 H37A 0.9800 . ?
C37 H37B 0.9800 . ?
C37 H37C 0.9800 . ?
C24 H24 0.9500 . ?

loop_
_geom_torsion_atom_site_label_1
_geom_torsion_atom_site_label_2
_geom_torsion_atom_site_label_3
_geom_torsion_atom_site_label_4
_geom_torsion
_geom_torsion_site_symmetry_1
_geom_torsion_site_symmetry_2
_geom_torsion_site_symmetry_3
_geom_torsion_site_symmetry_4
_geom_torsion_publ_flag
C9 C1 C10 C15 -68.2(4) . . . . ?
C8 C1 C10 C15 168.5(3) . . . . ?
C32 C1 C10 C15 51.2(4) . . . . ?
C9 C1 C10 C11 109.9(4) . . . . ?
C8 C1 C10 C11 -13.5(4) . . . . ?
C32 C1 C10 C11 -130.8(3) . . . . ?
C15 C10 C11 C12 0.3(4) . . . . ?
C1 C10 C11 C12 -177.7(3) . . . . ?
C10 C11 C12 C13 0.6(4) . . . . ?
C10 C11 C12 C18 -175.4(2) . . . . ?
C11 C12 C13 C14 -0.6(4) . . . . ?
C18 C12 C13 C14 175.4(2) . . . . ?
C11 C12 C13 N38 175.3(2) . . . . ?
C18 C12 C13 N38 -8.7(4) . . . . ?
C12 C13 C14 C15 -0.3(4) . . . . ?
N38 C13 C14 C15 -176.1(2) . . . . ?
C12 C13 C14 C16 175.6(2) . . . . ?
N38 C13 C14 C16 -0.2(4) . . . . ?
C13 C14 C15 C10 1.3(4) . . . . ?
C16 C14 C15 C10 -174.7(3) . . . . ?
C11 C10 C15 C14 -1.3(4) . . . . ?
C1 C10 C15 C14 176.8(3) . . . . ?
C15 C14 C16 O34 162.8(3) . . . . ?
C13 C14 C16 O34 -13.1(4) . . . . ?
C15 C14 C16 O33 -15.0(4) . . . . ?
C13 C14 C16 O33 169.1(3) . . . . ?
C11 C12 C18 O35 140.5(3) . . . . ?
C13 C12 C18 O35 -35.6(4) . . . . ?
C11 C12 C18 O36 -38.9(3) . . . . ?
C13 C12 C18 O36 145.0(2) . . . . ?
C24 C23 C22 C21 0.6(4) . . . . ?
Cl1 C23 C22 C21 -179.1(2) . . . . ?
C23 C22 C21 C20 -0.8(4) . . . . ?
C22 C21 C20 C25 0.2(4) . . . . ?
C22 C21 C20 N38 -177.9(2) . . . . ?
C21 C20 C25 C24 0.6(4) . . . . ?
N38 C20 C25 C24 178.7(2) . . . . ?
N38 C26 C27 C28 179.4(3) . . . . ?
C31 C26 C27 C28 -1.8(4) . . . . ?
C26 C27 C28 C29 -1.2(4) . . . . ?
C27 C28 C29 C30 2.6(4) . . . . ?
C27 C28 C29 Cl39 -178.2(2) . . . . ?
C28 C29 C30 C31 -0.7(4) . . . . ?
Cl39 C29 C30 C31 -180.0(2) . . . . ?
C29 C30 C31 C26 -2.4(4) . . . . ?
N38 C26 C31 C30 -177.6(2) . . . . ?
C27 C26 C31 C30 3.6(4) . . . . ?
O34 C16 O33 C17 1.4(5) . . . . ?
C14 C16 O33 C17 179.2(3) . . . . ?
O35 C18 O36 C37 -0.3(4) . . . . ?
C12 C18 O36 C37 179.1(2) . . . . ?
C31 C26 N38 C20 148.9(2) . . . . ?
C27 C26 N38 C20 -32.3(4) . . . . ?
C31 C26 N38 C13 -29.9(4) . . . . ?
C27 C26 N38 C13 148.9(2) . . . . ?
C25 C20 N38 C26 143.0(2) . . . . ?
C21 C20 N38 C26 -38.9(3) . . . . ?
C25 C20 N38 C13 -38.2(3) . . . . ?
C21 C20 N38 C13 139.9(2) . . . . ?
C12 C13 N38 C26 114.1(3) . . . . ?
C14 C13 N38 C26 -70.0(3) . . . . ?
C12 C13 N38 C20 -64.6(3) . . . . ?
C14 C13 N38 C20 111.2(3) . . . . ?
C20 C25 C24 C23 -0.8(4) . . . . ?
C22 C23 C24 C25 0.2(4) . . . . ?
Cl1 C23 C24 C25 180.0(2) . . . . ?
